data_4110030
loop_
_publ_author_name
'Yuzhong Wang'
'Brandon Quillian'
'Pingrong Wei'
'Chaitanya S. Wannere'
'Yaoming Xie'
'R. Bruce King'
'Henry F. Schaefer'
'Paul V. R. Schleyer'
'Gregory H. Robinson'

_publ_section_title
;
 A Stable Neutral Diborene Containing a BB Double Bond
;
_journal_name_full 'Journal of the American Chemical Society'
_journal_page_first 12412
_journal_page_last 12413
_journal_paper_doi 10.1021/ja075932i
_journal_volume 129
_journal_year 2007
_chemical_formula_sum 'C54 H76 B2 N4'
_chemical_formula_weight 802.80
_chemical_name_systematic
; 
 ? 
;
_space_group_IT_number 14
_symmetry_cell_setting monoclinic
_symmetry_space_group_name_Hall '-P 2yn'
_symmetry_space_group_name_H-M 'P 1 21/n 1'
_atom_sites_solution_hydrogens geom
_atom_sites_solution_primary direct
_atom_sites_solution_secondary difmap
_audit_creation_method SHELXL-97
_cell_angle_alpha 90.00
_cell_angle_beta 110.296(2)
_cell_angle_gamma 90.00
_cell_formula_units_Z 2
_cell_length_a 12.8024(17)
_cell_length_b 14.372(2)
_cell_length_c 14.466(2)
_cell_measurement_temperature 273(2)
_cell_volume 2496.4(6)
_computing_structure_refinement 'SHELXL-97 (Sheldrick, 1997)'
_computing_structure_solution 'SHELXS-97 (Sheldrick, 1990)'
_diffrn_ambient_temperature 273(2)
_diffrn_measured_fraction_theta_full 1.000
_diffrn_measured_fraction_theta_max 1.000
_diffrn_radiation_monochromator graphite
_diffrn_radiation_source 'fine-focus sealed tube'
_diffrn_radiation_type MoK\a
_diffrn_radiation_wavelength 0.71073
_diffrn_reflns_av_R_equivalents 0.0474
_diffrn_reflns_av_sigmaI/netI 0.0345
_diffrn_reflns_limit_h_max 16
_diffrn_reflns_limit_h_min -16
_diffrn_reflns_limit_k_max 18
_diffrn_reflns_limit_k_min -18
_diffrn_reflns_limit_l_max 19
_diffrn_reflns_limit_l_min -19
_diffrn_reflns_number 33107
_diffrn_reflns_theta_full 27.88
_diffrn_reflns_theta_max 27.88
_diffrn_reflns_theta_min 2.21
_exptl_absorpt_coefficient_mu 0.061
_exptl_absorpt_correction_T_max 0.9970
_exptl_absorpt_correction_T_min 0.9820
_exptl_absorpt_correction_type multi-scan
_exptl_absorpt_process_details 'BRUKER SADABS'
_exptl_crystal_colour colorless
_exptl_crystal_density_diffrn 1.068
_exptl_crystal_F_000 876
_exptl_crystal_size_max 0.30
_exptl_crystal_size_mid 0.28
_exptl_crystal_size_min 0.05
_refine_diff_density_max 0.192
_refine_diff_density_min -0.192
_refine_diff_density_rms 0.032
_refine_ls_extinction_method none
_refine_ls_goodness_of_fit_ref 1.014
_refine_ls_hydrogen_treatment mixed
_refine_ls_matrix_type full
_refine_ls_number_parameters 279
_refine_ls_number_reflns 5941
_refine_ls_number_restraints 0
_refine_ls_restrained_S_all 1.014
_refine_ls_R_factor_all 0.0971
_refine_ls_R_factor_gt 0.0532
_refine_ls_shift/su_max 0.000
_refine_ls_shift/su_mean 0.000
_refine_ls_structure_factor_coef Fsqd
_refine_ls_weighting_details 'calc w=1/[\s^2^(Fo^2^)+(0.0677P)^2^+0.4874P] where P=(Fo^2^+2Fc^2^)/3'
_refine_ls_weighting_scheme calc
_refine_ls_wR_factor_gt 0.1294
_refine_ls_wR_factor_ref 0.1548
_reflns_number_gt 3593
_reflns_number_total 5941
_reflns_threshold_expression >2sigma(I)
_cod_data_source_file ja075932isi20070807_123445.cif
_cod_data_source_block uga613
_cod_database_code 4110030

loop_
_symmetry_equiv_pos_as_xyz
'x, y, z'
'-x+1/2, y+1/2, -z+1/2'
'-x, -y, -z'
'x-1/2, -y-1/2, z-1/2'

loop_
_atom_site_label
_atom_site_type_symbol
_atom_site_fract_x
_atom_site_fract_y
_atom_site_fract_z
_atom_site_U_iso_or_equiv
_atom_site_adp_type
_atom_site_occupancy
_atom_site_symmetry_multiplicity
_atom_site_calc_flag
_atom_site_refinement_flags
B1 B 1.00564(15) -0.01180(13) 0.06365(14) 0.0414(4) Uani 1 1 d .
H1 H 1.0954(15) 0.0012(13) 0.1168(13) 0.060(5) Uiso 1 1 d .
H2 H 0.9775(15) -0.0864(14) 0.0708(14) 0.065(5) Uiso 1 1 d .
N1 N 0.94672(10) 0.14469(9) 0.12901(9) 0.0397(3) Uani 1 1 d .
N2 N 0.81363(10) 0.04538(9) 0.07543(9) 0.0403(3) Uani 1 1 d .
C1 C 0.92430(12) 0.05710(10) 0.09011(10) 0.0357(3) Uani 1 1 d .
C2 C 0.85212(14) 0.18528(12) 0.13695(14) 0.0522(4) Uani 1 1 d .
H2A H 0.8472 0.2445 0.1610 0.063 Uiso 1 1 calc R
C3 C 0.76970(14) 0.12414(12) 0.10385(13) 0.0519(4) Uani 1 1 d .
H3A H 0.6964 0.1325 0.1004 0.062 Uiso 1 1 calc R
C4 C 0.75122(13) -0.04041(11) 0.05042(12) 0.0441(4) Uani 1 1 d .
C5 C 0.67744(13) -0.05307(12) -0.04543(12) 0.0455(4) Uani 1 1 d .
C6 C 0.61547(16) -0.13501(14) -0.06491(15) 0.0609(5) Uani 1 1 d .
H6A H 0.5663 -0.1464 -0.1284 0.073 Uiso 1 1 calc R
C7 C 0.62573(19) -0.19912(15) 0.00782(17) 0.0730(6) Uani 1 1 d .
H7A H 0.5841 -0.2536 -0.0071 0.088 Uiso 1 1 calc R
C8 C 0.69655(18) -0.18383(15) 0.10208(16) 0.0710(6) Uani 1 1 d .
H8A H 0.7008 -0.2275 0.1507 0.085 Uiso 1 1 calc R
C9 C 0.76215(15) -0.10448(14) 0.12651(14) 0.0568(5) Uani 1 1 d .
C10 C 0.83841(19) -0.08742(17) 0.23157(15) 0.0740(6) Uani 1 1 d .
H10A H 0.8937 -0.0410 0.2296 0.089 Uiso 1 1 calc R
C11 C 0.9015(3) -0.1740(2) 0.2815(2) 0.1108(10) Uani 1 1 d .
H11A H 0.9440 -0.1978 0.2435 0.166 Uiso 1 1 calc R
H11B H 0.8495 -0.2205 0.2858 0.166 Uiso 1 1 calc R
H11C H 0.9508 -0.1584 0.3465 0.166 Uiso 1 1 calc R
C12 C 0.7740(3) -0.0471(2) 0.29295(19) 0.1128(10) Uani 1 1 d .
H12A H 0.7350 0.0078 0.2614 0.169 Uiso 1 1 calc R
H12B H 0.8249 -0.0313 0.3573 0.169 Uiso 1 1 calc R
H12C H 0.7214 -0.0922 0.2989 0.169 Uiso 1 1 calc R
C13 C 0.65992(14) 0.01908(12) -0.12557(12) 0.0497(4) Uani 1 1 d .
H13A H 0.7247 0.0606 -0.1056 0.060 Uiso 1 1 calc R
C14 C 0.65127(19) -0.02399(15) -0.22332(14) 0.0690(6) Uani 1 1 d .
H14A H 0.7169 -0.0601 -0.2155 0.103 Uiso 1 1 calc R
H14B H 0.6445 0.0243 -0.2709 0.103 Uiso 1 1 calc R
H14C H 0.5869 -0.0635 -0.2457 0.103 Uiso 1 1 calc R
C15 C 0.5571(2) 0.07774(18) -0.13650(19) 0.0877(7) Uani 1 1 d .
H15A H 0.5472 0.1230 -0.1876 0.132 Uiso 1 1 calc R
H15B H 0.5666 0.1089 -0.0754 0.132 Uiso 1 1 calc R
H15C H 0.4928 0.0382 -0.1533 0.132 Uiso 1 1 calc R
C16 C 1.05552(13) 0.18667(11) 0.17335(12) 0.0408(4) Uani 1 1 d .
C17 C 1.09103(14) 0.25265(11) 0.12031(13) 0.0468(4) Uani 1 1 d .
C18 C 1.19456(15) 0.29390(13) 0.16754(15) 0.0583(5) Uani 1 1 d .
H18A H 1.2222 0.3363 0.1332 0.070 Uiso 1 1 calc R
C19 C 1.25659(16) 0.27331(14) 0.26370(16) 0.0633(5) Uani 1 1 d .
H19A H 1.3252 0.3019 0.2939 0.076 Uiso 1 1 calc R
C20 C 1.21733(15) 0.21052(13) 0.31504(14) 0.0589(5) Uani 1 1 d .
H20A H 1.2592 0.1984 0.3806 0.071 Uiso 1 1 calc R
C21 C 1.11642(14) 0.16439(12) 0.27167(12) 0.0469(4) Uani 1 1 d .
C22 C 1.07476(16) 0.09622(14) 0.33099(13) 0.0573(5) Uani 1 1 d .
H22A H 1.0019 0.0739 0.2876 0.069 Uiso 1 1 calc R
C23 C 1.1477(2) 0.01273(17) 0.3636(2) 0.0974(9) Uani 1 1 d .
H23A H 1.1168 -0.0282 0.3999 0.146 Uiso 1 1 calc R
H23B H 1.2208 0.0320 0.4049 0.146 Uiso 1 1 calc R
H23C H 1.1524 -0.0193 0.3069 0.146 Uiso 1 1 calc R
C24 C 1.0567(3) 0.1427(2) 0.4176(2) 0.1251(13) Uani 1 1 d .
H24A H 1.0085 0.1955 0.3951 0.188 Uiso 1 1 calc R
H24B H 1.1269 0.1629 0.4637 0.188 Uiso 1 1 calc R
H24C H 1.0230 0.0994 0.4493 0.188 Uiso 1 1 calc R
C25 C 1.01807(16) 0.28611(12) 0.01927(13) 0.0560(5) Uani 1 1 d .
H25A H 0.9594 0.2397 -0.0086 0.067 Uiso 1 1 calc R
C26 C 0.9622(2) 0.37774(15) 0.02999(18) 0.0830(7) Uani 1 1 d .
H26A H 0.9230 0.3693 0.0751 0.124 Uiso 1 1 calc R
H26B H 0.9108 0.3963 -0.0331 0.124 Uiso 1 1 calc R
H26C H 1.0180 0.4250 0.0547 0.124 Uiso 1 1 calc R
C27 C 1.0798(2) 0.29868(19) -0.05198(18) 0.0922(8) Uani 1 1 d .
H27A H 1.1135 0.2408 -0.0593 0.138 Uiso 1 1 calc R
H27B H 1.1365 0.3451 -0.0270 0.138 Uiso 1 1 calc R
H27C H 1.0285 0.3181 -0.1148 0.138 Uiso 1 1 calc R

loop_
_atom_site_aniso_label
_atom_site_aniso_U_11
_atom_site_aniso_U_22
_atom_site_aniso_U_33
_atom_site_aniso_U_23
_atom_site_aniso_U_13
_atom_site_aniso_U_12
B1 0.0417(9) 0.0392(10) 0.0436(10) -0.0022(8) 0.0152(8) 0.0028(8)
N1 0.0367(7) 0.0361(7) 0.0441(7) -0.0041(6) 0.0112(6) 0.0021(5)
N2 0.0357(7) 0.0416(7) 0.0439(7) -0.0023(6) 0.0144(6) -0.0004(5)
C1 0.0359(7) 0.0377(8) 0.0316(7) 0.0012(6) 0.0092(6) 0.0000(6)
C2 0.0466(9) 0.0438(9) 0.0654(11) -0.0084(8) 0.0183(8) 0.0094(8)
C3 0.0393(9) 0.0550(11) 0.0626(11) -0.0076(9) 0.0191(8) 0.0066(8)
C4 0.0370(8) 0.0458(9) 0.0515(9) -0.0008(7) 0.0177(7) -0.0049(7)
C5 0.0386(8) 0.0483(10) 0.0505(10) -0.0029(8) 0.0165(7) -0.0046(7)
C6 0.0564(11) 0.0641(12) 0.0590(11) -0.0062(10) 0.0158(9) -0.0202(9)
C7 0.0730(14) 0.0664(14) 0.0803(15) -0.0007(11) 0.0275(12) -0.0319(11)
C8 0.0698(13) 0.0712(14) 0.0736(14) 0.0167(11) 0.0268(11) -0.0207(11)
C9 0.0504(10) 0.0660(12) 0.0547(11) 0.0087(9) 0.0192(8) -0.0115(9)
C10 0.0733(14) 0.0886(16) 0.0530(12) 0.0173(11) 0.0128(10) -0.0244(12)
C11 0.105(2) 0.140(3) 0.0725(17) 0.0292(17) 0.0115(15) 0.0175(19)
C12 0.136(3) 0.130(3) 0.0636(16) -0.0070(16) 0.0237(16) 0.003(2)
C13 0.0462(9) 0.0494(10) 0.0495(10) 0.0001(8) 0.0115(8) -0.0027(8)
C14 0.0810(14) 0.0704(14) 0.0518(11) -0.0013(10) 0.0184(10) -0.0082(11)
C15 0.0776(16) 0.0875(17) 0.0946(18) 0.0111(14) 0.0256(14) 0.0318(13)
C16 0.0392(8) 0.0334(8) 0.0460(9) -0.0082(7) 0.0100(7) 0.0017(6)
C17 0.0479(9) 0.0353(8) 0.0523(10) -0.0049(7) 0.0112(8) -0.0007(7)
C18 0.0536(11) 0.0443(10) 0.0712(13) -0.0024(9) 0.0142(9) -0.0096(8)
C19 0.0458(10) 0.0519(11) 0.0759(13) -0.0094(10) 0.0004(10) -0.0058(8)
C20 0.0525(11) 0.0546(11) 0.0544(11) -0.0063(9) -0.0006(9) 0.0043(9)
C21 0.0465(9) 0.0429(9) 0.0466(9) -0.0065(7) 0.0101(7) 0.0044(7)
C22 0.0576(11) 0.0646(12) 0.0453(10) 0.0040(9) 0.0122(8) 0.0020(9)
C23 0.116(2) 0.0676(15) 0.130(2) 0.0329(15) 0.0700(19) 0.0259(14)
C24 0.204(4) 0.096(2) 0.122(2) 0.0183(18) 0.116(3) 0.040(2)
C25 0.0616(11) 0.0442(10) 0.0520(10) 0.0014(8) 0.0068(9) -0.0111(8)
C26 0.0841(16) 0.0559(13) 0.0821(16) 0.0081(11) -0.0052(12) 0.0094(11)
C27 0.105(2) 0.0995(19) 0.0715(15) 0.0141(14) 0.0307(14) -0.0173(16)

loop_
_atom_type_symbol
_atom_type_description
_atom_type_scat_dispersion_real
_atom_type_scat_dispersion_imag
_atom_type_scat_source
C C 0.0033 0.0016 'International Tables Vol C Tables 4.2.6.8 and 6.1.1.4'
H H 0.0000 0.0000 'International Tables Vol C Tables 4.2.6.8 and 6.1.1.4'
B B 0.0013 0.0007 'International Tables Vol C Tables 4.2.6.8 and 6.1.1.4'
N N 0.0061 0.0033 'International Tables Vol C Tables 4.2.6.8 and 6.1.1.4'

loop_
_geom_angle_atom_site_label_1
_geom_angle_atom_site_label_2
_geom_angle_atom_site_label_3
_geom_angle
_geom_angle_site_symmetry_1
_geom_angle_site_symmetry_3
C1 B1 B1 107.45(16) . 3_755
C1 B1 H1 108.9(9) . .
B1 B1 H1 110.7(9) 3_755 .
C1 B1 H2 108.1(10) . .
B1 B1 H2 110.3(9) 3_755 .
H1 B1 H2 111.3(13) . .
C1 N1 C2 110.91(13) . .
C1 N1 C16 126.73(12) . .
C2 N1 C16 121.51(13) . .
C1 N2 C3 110.96(13) . .
C1 N2 C4 126.63(13) . .
C3 N2 C4 121.61(13) . .
N2 C1 N1 103.61(12) . .
N2 C1 B1 128.34(14) . .
N1 C1 B1 127.99(13) . .
C3 C2 N1 107.45(15) . .
C3 C2 H2A 126.3 . .
N1 C2 H2A 126.3 . .
C2 C3 N2 107.06(14) . .
C2 C3 H3A 126.5 . .
N2 C3 H3A 126.5 . .
C5 C4 C9 122.92(15) . .
C5 C4 N2 119.07(14) . .
C9 C4 N2 117.84(15) . .
C4 C5 C6 117.00(16) . .
C4 C5 C13 122.85(15) . .
C6 C5 C13 120.11(16) . .
C7 C6 C5 121.13(18) . .
C7 C6 H6A 119.4 . .
C5 C6 H6A 119.4 . .
C8 C7 C6 120.74(19) . .
C8 C7 H7A 119.6 . .
C6 C7 H7A 119.6 . .
C7 C8 C9 121.28(19) . .
C7 C8 H8A 119.4 . .
C9 C8 H8A 119.4 . .
C8 C9 C4 116.89(17) . .
C8 C9 C10 120.75(17) . .
C4 C9 C10 122.32(17) . .
C9 C10 C11 113.2(2) . .
C9 C10 C12 110.9(2) . .
C11 C10 C12 109.9(2) . .
C9 C10 H10A 107.5 . .
C11 C10 H10A 107.5 . .
C12 C10 H10A 107.5 . .
C10 C11 H11A 109.5 . .
C10 C11 H11B 109.5 . .
H11A C11 H11B 109.5 . .
C10 C11 H11C 109.5 . .
H11A C11 H11C 109.5 . .
H11B C11 H11C 109.5 . .
C10 C12 H12A 109.5 . .
C10 C12 H12B 109.5 . .
H12A C12 H12B 109.5 . .
C10 C12 H12C 109.5 . .
H12A C12 H12C 109.5 . .
H12B C12 H12C 109.5 . .
C5 C13 C14 112.29(16) . .
C5 C13 C15 110.58(16) . .
C14 C13 C15 110.42(17) . .
C5 C13 H13A 107.8 . .
C14 C13 H13A 107.8 . .
C15 C13 H13A 107.8 . .
C13 C14 H14A 109.5 . .
C13 C14 H14B 109.5 . .
H14A C14 H14B 109.5 . .
C13 C14 H14C 109.5 . .
H14A C14 H14C 109.5 . .
H14B C14 H14C 109.5 . .
C13 C15 H15A 109.5 . .
C13 C15 H15B 109.5 . .
H15A C15 H15B 109.5 . .
C13 C15 H15C 109.5 . .
H15A C15 H15C 109.5 . .
H15B C15 H15C 109.5 . .
C17 C16 C21 122.84(15) . .
C17 C16 N1 119.19(14) . .
C21 C16 N1 117.74(15) . .
C16 C17 C18 117.13(16) . .
C16 C17 C25 122.59(15) . .
C18 C17 C25 120.06(16) . .
C19 C18 C17 121.44(18) . .
C19 C18 H18A 119.3 . .
C17 C18 H18A 119.3 . .
C18 C19 C20 119.93(17) . .
C18 C19 H19A 120.0 . .
C20 C19 H19A 120.0 . .
C19 C20 C21 121.78(17) . .
C19 C20 H20A 119.1 . .
C21 C20 H20A 119.1 . .
C20 C21 C16 116.80(17) . .
C20 C21 C22 120.40(16) . .
C16 C21 C22 122.76(15) . .
C23 C22 C24 110.7(2) . .
C23 C22 C21 113.17(17) . .
C24 C22 C21 111.71(18) . .
C23 C22 H22A 107.0 . .
C24 C22 H22A 107.0 . .
C21 C22 H22A 107.0 . .
C22 C23 H23A 109.5 . .
C22 C23 H23B 109.5 . .
H23A C23 H23B 109.5 . .
C22 C23 H23C 109.5 . .
H23A C23 H23C 109.5 . .
H23B C23 H23C 109.5 . .
C22 C24 H24A 109.5 . .
C22 C24 H24B 109.5 . .
H24A C24 H24B 109.5 . .
C22 C24 H24C 109.5 . .
H24A C24 H24C 109.5 . .
H24B C24 H24C 109.5 . .
C27 C25 C17 113.75(18) . .
C27 C25 C26 109.82(19) . .
C17 C25 C26 109.18(16) . .
C27 C25 H25A 108.0 . .
C17 C25 H25A 108.0 . .
C26 C25 H25A 108.0 . .
C25 C26 H26A 109.5 . .
C25 C26 H26B 109.5 . .
H26A C26 H26B 109.5 . .
C25 C26 H26C 109.5 . .
H26A C26 H26C 109.5 . .
H26B C26 H26C 109.5 . .
C25 C27 H27A 109.5 . .
C25 C27 H27B 109.5 . .
H27A C27 H27B 109.5 . .
C25 C27 H27C 109.5 . .
H27A C27 H27C 109.5 . .
H27B C27 H27C 109.5 . .

loop_
_geom_bond_atom_site_label_1
_geom_bond_atom_site_label_2
_geom_bond_distance
_geom_bond_site_symmetry_2
B1 C1 1.577(2) .
B1 B1 1.828(4) 3_755
B1 H1 1.155(18) .
B1 H2 1.147(19) .
N1 C1 1.3681(19) .
N1 C2 1.384(2) .
N1 C16 1.4477(19) .
N2 C1 1.3683(19) .
N2 C3 1.388(2) .
N2 C4 1.445(2) .
C2 C3 1.328(2) .
C2 H2A 0.9300 .
C3 H3A 0.9300 .
C4 C5 1.393(2) .
C4 C9 1.404(2) .
C5 C6 1.393(2) .
C5 C13 1.513(2) .
C6 C7 1.370(3) .
C6 H6A 0.9300 .
C7 C8 1.368(3) .
C7 H7A 0.9300 .
C8 C9 1.387(3) .
C8 H8A 0.9300 .
C9 C10 1.515(3) .
C10 C11 1.523(4) .
C10 C12 1.521(4) .
C10 H10A 0.9800 .
C11 H11A 0.9600 .
C11 H11B 0.9600 .
C11 H11C 0.9600 .
C12 H12A 0.9600 .
C12 H12B 0.9600 .
C12 H12C 0.9600 .
C13 C14 1.512(3) .
C13 C15 1.524(3) .
C13 H13A 0.9800 .
C14 H14A 0.9600 .
C14 H14B 0.9600 .
C14 H14C 0.9600 .
C15 H15A 0.9600 .
C15 H15B 0.9600 .
C15 H15C 0.9600 .
C16 C17 1.392(2) .
C16 C21 1.401(2) .
C17 C18 1.395(2) .
C17 C25 1.514(2) .
C18 C19 1.374(3) .
C18 H18A 0.9300 .
C19 C20 1.370(3) .
C19 H19A 0.9300 .
C20 C21 1.393(2) .
C20 H20A 0.9300 .
C21 C22 1.516(3) .
C22 C23 1.493(3) .
C22 C24 1.508(3) .
C22 H22A 0.9800 .
C23 H23A 0.9600 .
C23 H23B 0.9600 .
C23 H23C 0.9600 .
C24 H24A 0.9600 .
C24 H24B 0.9600 .
C24 H24C 0.9600 .
C25 C27 1.512(3) .
C25 C26 1.532(3) .
C25 H25A 0.9800 .
C26 H26A 0.9600 .
C26 H26B 0.9600 .
C26 H26C 0.9600 .
C27 H27A 0.9600 .
C27 H27B 0.9600 .
C27 H27C 0.9600 .
